data_7221162
loop_
_publ_author_name
'Mewis, A.'

_publ_section_title
;
 Ternaere Phosphide mit Th Cr2 Si2 -Struktur
;
_journal_name_full
;
Zeitschrift fuer Naturforschung, Teil B. Anorganische Chemie, Organische 
Chemie (33,1978-41,1986)
;
_journal_page_first 141
_journal_page_last 145
_journal_volume 35
_journal_year 1980
_chemical_formula_sum 'Ba Mn2 P2'
_space_group_IT_number 139
_symmetry_space_group_name_Hall '-I 4 2'
_symmetry_space_group_name_H-M 'I 4/m m m'
_cell_angle_alpha 90
_cell_angle_beta 90
_cell_angle_gamma 90
_cell_formula_units_Z 2
_cell_length_a 4.037
_cell_length_b 4.037
_cell_length_c 13.061
_cell_volume 212.860
_citation_journal_id_ASTM ZNBAD2
_cod_data_source_file Mewis_ZNBAD2_1980_921.cif
_cod_data_source_block Ba1Mn2P2
_cod_original_cell_volume 212.86
_cod_original_formula_sum 'Ba1 Mn2 P2'
_cod_database_code 7221162

loop_
_symmetry_equiv_pos_as_xyz
x,y,z
-y,x,z
-x,-y,z
y,-x,z
x,-y,-z
y,x,-z
-x,y,-z
-y,-x,-z
-x,-y,-z
y,-x,-z
x,y,-z
-y,x,-z
-x,y,z
-y,-x,z
x,-y,z
y,x,z
x+1/2,y+1/2,z+1/2
-y+1/2,x+1/2,z+1/2
-x+1/2,-y+1/2,z+1/2
y+1/2,-x+1/2,z+1/2
x+1/2,-y+1/2,-z+1/2
y+1/2,x+1/2,-z+1/2
-x+1/2,y+1/2,-z+1/2
-y+1/2,-x+1/2,-z+1/2
-x+1/2,-y+1/2,-z+1/2
y+1/2,-x+1/2,-z+1/2
x+1/2,y+1/2,-z+1/2
-y+1/2,x+1/2,-z+1/2
-x+1/2,y+1/2,z+1/2
-y+1/2,-x+1/2,z+1/2
x+1/2,-y+1/2,z+1/2
y+1/2,x+1/2,z+1/2

loop_
_atom_site_label
_atom_site_type_symbol
_atom_site_fract_x
_atom_site_fract_y
_atom_site_fract_z
_atom_site_occupancy
_atom_site_U_iso_or_equiv
Ba1 Ba+2 0 0 0 1 0.0
P1 P-3 0 0 0.357 1 0.0
Mn1 Mn+2 0 0.5 0.25 1 0.0
